data_4317682
loop_
_publ_author_name
'Graeme A. Horley'
'Mary F. Mahon'
'Kieran C. Molloy'
'Monica M. Venter'
'Peter W. Haycock'
'Christopher P. Myers'

_publ_section_title
;
 Structures of Sb(OC6H3Me2-2,6)3 and Sb(OEt)5.NH3: The First Authenticated
 Monomeric Sb(OR)n (n= 3, 5)
;
_journal_name_full 'Inorganic Chemistry'
_journal_page_first 1652
_journal_page_last 1657
_journal_paper_doi 10.1021/ic0106726
_journal_volume 41
_journal_year 2002
_chemical_formula_sum 'C24 H27 O3 Sb'
_chemical_formula_weight 485.21
_space_group_IT_number 14
_symmetry_cell_setting monoclinic
_symmetry_space_group_name_Hall '-P 2xac'
_symmetry_space_group_name_H-M 'P 21/c 1 1'
_atom_sites_solution_hydrogens geom
_atom_sites_solution_primary direct
_atom_sites_solution_secondary difmap
_audit_creation_method SHELXL-97
_cell_angle_alpha 109.7400(10)
_cell_angle_beta 90
_cell_angle_gamma 90
_cell_formula_units_Z 4
_cell_length_a 10.9080(2)
_cell_length_b 11.9660(2)
_cell_length_c 17.7260(4)
_cell_measurement_reflns_used 25
_cell_measurement_temperature 150(2)
_cell_measurement_theta_max 18
_cell_measurement_theta_min 12
_cell_volume 2177.72(7)
_computing_data_reduction 'Denzo and Scalepack (otwinowski & Minor, 1997)'
_computing_molecular_graphics 'ORTEX (P.McArdle, 1995)'
_computing_publication_material 'SHELXL-97/2 (Sheldrick,1997)'
_computing_structure_refinement 'SHELXL-97 (Sheldrick, 1997)'
_computing_structure_solution 'SHELXS-97 (Sheldrick, 1990)'
_diffrn_ambient_temperature 150(2)
_diffrn_measured_fraction_theta_full 0.993
_diffrn_measured_fraction_theta_max 0.993
_diffrn_measurement_device_type KappaCCD
_diffrn_measurement_method KappaCCD
_diffrn_radiation_monochromator graphite
_diffrn_radiation_source 'fine-focus sealed tube'
_diffrn_radiation_type MoK\a
_diffrn_radiation_wavelength 0.71070
_diffrn_reflns_av_R_equivalents 0.0709
_diffrn_reflns_av_sigmaI/netI 0.0509
_diffrn_reflns_limit_h_max 14
_diffrn_reflns_limit_h_min -14
_diffrn_reflns_limit_k_max 15
_diffrn_reflns_limit_k_min -15
_diffrn_reflns_limit_l_max 23
_diffrn_reflns_limit_l_min -22
_diffrn_reflns_number 24802
_diffrn_reflns_theta_full 28.30
_diffrn_reflns_theta_max 28.30
_diffrn_reflns_theta_min 3.62
_exptl_absorpt_coefficient_mu 1.288
_exptl_absorpt_correction_T_max 1.049
_exptl_absorpt_correction_T_min 0.960
_exptl_absorpt_correction_type multi-scan
_exptl_absorpt_process_details
;
multi-scan from symmetry-related measurements (Blessing 1995)
;
_exptl_crystal_colour Colourless
_exptl_crystal_density_diffrn 1.480
_exptl_crystal_density_method 'not measured'
_exptl_crystal_description Irregular
_exptl_crystal_F_000 984
_exptl_crystal_size_max 0.25
_exptl_crystal_size_mid 0.15
_exptl_crystal_size_min 0.10
_refine_diff_density_max 0.492
_refine_diff_density_min -0.366
_refine_diff_density_rms 0.090
_refine_ls_extinction_coef 0.0042(6)
_refine_ls_extinction_expression Fc^*^=kFc[1+0.001xFc^2^\l^3^/sin(2\q)]^-1/4^
_refine_ls_extinction_method SHELXL
_refine_ls_goodness_of_fit_ref 0.830
_refine_ls_hydrogen_treatment mixed
_refine_ls_matrix_type full
_refine_ls_number_parameters 260
_refine_ls_number_reflns 5379
_refine_ls_number_restraints 0
_refine_ls_restrained_S_all 0.830
_refine_ls_R_factor_all 0.0514
_refine_ls_R_factor_gt 0.0335
_refine_ls_shift/su_max 0.002
_refine_ls_shift/su_mean 0.000
_refine_ls_structure_factor_coef Fsqd
_refine_ls_weighting_details 'calc w=1/[\s^2^(Fo^2^)+(0.0775P)^2^+0.9572P] where P=(Fo^2^+2Fc^2^)/3'
_refine_ls_weighting_scheme calc
_refine_ls_wR_factor_gt 0.0872
_refine_ls_wR_factor_ref 0.0986
_reflns_number_gt 4305
_reflns_number_total 5379
_reflns_threshold_expression >2sigma(I)
_cod_data_source_file ic0106726_1.cif
_cod_data_source_block k01kcm20
_cod_depositor_comments
;
The following automatic conversions were performed:

'_symmetry_cell_setting' value 'Monoclinic' changed to 'monoclinic'
according to the built-in table from CIF Core dictionary named
'cif_core.dic' version 2.4.1 from
2010-06-29.

'_exptl_absorpt_correction_type' value 'multiscan'
changed to 'multi-scan' according to the built-in table from CIF Core
dictionary named 'cif_core.dic' version 2.4.1 from 2010-06-29.

Automatic conversion script
Id: cif_fix_values 1646 2011-03-28 12:23:43Z adriana 

The following automatic conversions were performed:

data name '_atom_site_symetry_multiplicity' was replaced with
'_atom_site_symmetry_multiplicity' as specified in the replacement
file 'data/replacement-values/replacement_tags.lst'.

Automatic conversion script
Id: cif_correct_tags 9268 2022-04-12 08:56:07Z antanas 
;
_cod_original_sg_symbol_H-M 'P 1 21/c 1'
_cod_database_code 4317682

loop_
_symmetry_equiv_pos_as_xyz
'x, y, z'
'x+1/2, -y, -z+1/2'
'-x, -y, -z'
'-x-1/2, y, z-1/2'

loop_
_atom_site_label
_atom_site_type_symbol
_atom_site_fract_x
_atom_site_fract_y
_atom_site_fract_z
_atom_site_U_iso_or_equiv
_atom_site_adp_type
_atom_site_occupancy
_atom_site_symmetry_multiplicity
_atom_site_calc_flag
_atom_site_refinement_flags
_atom_site_disorder_assembly
_atom_site_disorder_group
Sb1 Sb 0.120814(17) 0.875006(16) 0.224411(10) 0.02092(9) Uani 1 1 d . . .
O1 O 0.14109(19) 0.72670(19) 0.13240(12) 0.0255(4) Uani 1 1 d . . .
O3 O 0.16796(19) 0.80100(18) 0.30383(12) 0.0233(4) Uani 1 1 d . . .
O2 O 0.29083(18) 0.92869(19) 0.22235(12) 0.0258(4) Uani 1 1 d . . .
C1 C 0.0624(3) 0.7015(2) 0.06776(17) 0.0243(6) Uani 1 1 d . . .
C2 C -0.0507(3) 0.6479(3) 0.0712(2) 0.0318(7) Uani 1 1 d . . .
C3 C -0.1255(3) 0.6190(3) 0.0032(3) 0.0455(10) Uani 1 1 d . . .
H3 H -0.2018 0.5808 0.0033 0.055 Uiso 1 1 calc R . .
C4 C -0.0915(4) 0.6446(4) -0.0633(2) 0.0521(12) Uani 1 1 d . . .
H4 H -0.1444 0.6248 -0.1085 0.062 Uiso 1 1 calc R . .
C5 C 0.0184(4) 0.6985(4) -0.0651(2) 0.0478(10) Uani 1 1 d . . .
H5 H 0.0408 0.7159 -0.1117 0.057 Uiso 1 1 calc R . .
C6 C 0.0985(3) 0.7285(3) 0.00024(19) 0.0331(7) Uani 1 1 d . . .
C7 C -0.0902(3) 0.6233(3) 0.1449(3) 0.0430(9) Uani 1 1 d . . .
H7A H -0.1619 0.5710 0.1325 0.064 Uiso 1 1 calc R . .
H7B H -0.1113 0.6982 0.1870 0.064 Uiso 1 1 calc R . .
H7C H -0.0231 0.5847 0.1635 0.064 Uiso 1 1 calc R . .
C8 C 0.2198(4) 0.7871(4) -0.0015(2) 0.0442(9) Uani 1 1 d . . .
H8A H 0.2860 0.7297 -0.0064 0.066 Uiso 1 1 calc R . .
H8B H 0.2303 0.8547 0.0481 0.066 Uiso 1 1 calc R . .
H8C H 0.2222 0.8150 -0.0475 0.066 Uiso 1 1 calc R . .
C9 C 0.3896(3) 0.9159(3) 0.26710(18) 0.0239(6) Uani 1 1 d . . .
C10 C 0.3968(3) 0.9856(3) 0.34840(19) 0.0313(7) Uani 1 1 d . . .
C11 C 0.5038(4) 0.9777(4) 0.3891(2) 0.0443(10) Uani 1 1 d . . .
H11 H 0.5111 1.0241 0.4442 0.053 Uiso 1 1 calc R . .
C12 C 0.5998(4) 0.9043(4) 0.3516(3) 0.0475(11) Uani 1 1 d . . .
H12 H 0.6721 0.9007 0.3806 0.057 Uiso 1 1 calc R . .
C13 C 0.5893(3) 0.8366(3) 0.2720(3) 0.0414(9) Uani 1 1 d . . .
H13 H 0.6550 0.7857 0.2463 0.050 Uiso 1 1 calc R . .
C14 C 0.4846(3) 0.8409(3) 0.22789(19) 0.0286(6) Uani 1 1 d . . .
C15 C 0.2949(4) 1.0673(3) 0.3898(2) 0.0426(9) Uani 1 1 d . . .
H15A H 0.3242 1.1219 0.4413 0.064 Uiso 1 1 calc R . .
H15B H 0.2262 1.0206 0.3989 0.064 Uiso 1 1 calc R . .
H15C H 0.2675 1.1129 0.3562 0.064 Uiso 1 1 calc R . .
C16 C 0.4743(3) 0.7707(3) 0.1399(2) 0.0376(8) Uani 1 1 d . . .
H16A H 0.4046 0.7161 0.1310 0.056 Uiso 1 1 calc R . .
H16B H 0.5498 0.7252 0.1216 0.056 Uiso 1 1 calc R . .
H16C H 0.4618 0.8251 0.1099 0.056 Uiso 1 1 calc R . .
C17 C 0.0956(3) 0.7255(3) 0.32922(18) 0.0246(6) Uani 1 1 d . . .
C18 C 0.1334(3) 0.6074(3) 0.3079(2) 0.0329(7) Uani 1 1 d . . .
C19 C 0.0665(4) 0.5345(3) 0.3396(3) 0.0489(10) Uani 1 1 d . . .
H19 H 0.0899 0.4537 0.3263 0.059 Uiso 1 1 calc R . .
C20 C -0.0326(5) 0.5758(4) 0.3895(3) 0.0618(13) Uani 1 1 d . . .
H20 H -0.0760 0.5242 0.4107 0.074 Uiso 1 1 calc R . .
C21 C -0.0679(4) 0.6921(4) 0.4083(2) 0.0469(10) Uani 1 1 d . . .
H21 H -0.1365 0.7201 0.4425 0.056 Uiso 1 1 calc R . .
C22 C -0.0060(3) 0.7701(3) 0.37856(18) 0.0322(7) Uani 1 1 d . . .
C23 C 0.2424(4) 0.5649(3) 0.2543(2) 0.0419(8) Uani 1 1 d . . .
H23A H 0.2544 0.4799 0.2439 0.063 Uiso 1 1 calc R . .
H23B H 0.3155 0.6085 0.2805 0.063 Uiso 1 1 calc R . .
H23C H 0.2284 0.5786 0.2035 0.063 Uiso 1 1 calc R . .
C24 C -0.0457(3) 0.8977(3) 0.3991(2) 0.0425(8) Uani 1 1 d . . .
H24A H -0.1055 0.9172 0.4429 0.064 Uiso 1 1 calc R . .
H24B H -0.0833 0.9089 0.3520 0.064 Uiso 1 1 calc R . .
H24C H 0.0258 0.9498 0.4158 0.064 Uiso 1 1 calc R . .

loop_
_atom_site_aniso_label
_atom_site_aniso_U_11
_atom_site_aniso_U_22
_atom_site_aniso_U_33
_atom_site_aniso_U_23
_atom_site_aniso_U_13
_atom_site_aniso_U_12
Sb1 0.01847(13) 0.02366(13) 0.02122(12) 0.00837(8) 0.00003(7) 0.00201(7)
O1 0.0235(11) 0.0279(11) 0.0229(10) 0.0057(8) -0.0046(8) 0.0028(8)
O3 0.0214(10) 0.0288(10) 0.0233(10) 0.0135(8) -0.0017(8) -0.0029(8)
O2 0.0219(11) 0.0327(11) 0.0267(11) 0.0154(9) -0.0026(8) -0.0048(8)
C1 0.0254(15) 0.0223(14) 0.0201(14) 0.0006(11) -0.0056(11) 0.0041(11)
C2 0.0285(17) 0.0235(15) 0.0382(18) 0.0037(13) -0.0085(13) 0.0018(12)
C3 0.0287(19) 0.0338(19) 0.059(2) -0.0045(17) -0.0183(16) 0.0035(14)
C4 0.055(3) 0.049(2) 0.034(2) -0.0092(17) -0.0252(18) 0.0209(19)
C5 0.057(3) 0.054(2) 0.0259(17) 0.0056(16) -0.0064(16) 0.025(2)
C6 0.0381(19) 0.0324(17) 0.0237(15) 0.0027(13) 0.0010(13) 0.0123(13)
C7 0.0288(18) 0.040(2) 0.065(3) 0.0238(19) -0.0032(17) -0.0055(15)
C8 0.045(2) 0.056(2) 0.0335(19) 0.0171(17) 0.0132(16) 0.0120(18)
C9 0.0194(15) 0.0270(15) 0.0288(15) 0.0141(12) -0.0039(11) -0.0094(10)
C10 0.0335(18) 0.0365(17) 0.0275(16) 0.0156(13) -0.0047(12) -0.0191(13)
C11 0.054(2) 0.058(2) 0.0285(17) 0.0242(16) -0.0153(16) -0.0333(19)
C12 0.039(2) 0.066(3) 0.056(2) 0.045(2) -0.0221(18) -0.0220(19)
C13 0.0316(18) 0.041(2) 0.065(3) 0.0345(19) -0.0054(17) -0.0028(15)
C14 0.0295(17) 0.0233(14) 0.0377(17) 0.0165(13) -0.0031(13) -0.0047(12)
C15 0.047(2) 0.0389(19) 0.0327(18) 0.0003(15) 0.0073(15) -0.0170(16)
C16 0.0359(19) 0.0276(17) 0.045(2) 0.0061(14) 0.0061(15) 0.0006(13)
C17 0.0232(15) 0.0301(15) 0.0241(14) 0.0139(12) -0.0079(11) -0.0087(11)
C18 0.0337(18) 0.0329(17) 0.0346(17) 0.0147(14) -0.0115(14) -0.0064(13)
C19 0.055(3) 0.038(2) 0.063(3) 0.0296(19) -0.016(2) -0.0155(18)
C20 0.058(3) 0.072(3) 0.073(3) 0.048(3) -0.011(2) -0.034(2)
C21 0.029(2) 0.073(3) 0.044(2) 0.028(2) -0.0002(15) -0.0174(18)
C22 0.0257(16) 0.0466(19) 0.0248(15) 0.0129(14) -0.0064(12) -0.0111(13)
C23 0.047(2) 0.0334(18) 0.0404(19) 0.0060(15) -0.0094(16) 0.0095(15)
C24 0.0305(18) 0.055(2) 0.0350(18) 0.0065(16) 0.0076(14) 0.0007(16)

loop_
_atom_type_symbol
_atom_type_description
_atom_type_scat_dispersion_real
_atom_type_scat_dispersion_imag
_atom_type_scat_source
C C 0.0033 0.0016 'International Tables Vol C Tables 4.2.6.8 and 6.1.1.4'
H H 0.0000 0.0000 'International Tables Vol C Tables 4.2.6.8 and 6.1.1.4'
O O 0.0106 0.0060 'International Tables Vol C Tables 4.2.6.8 and 6.1.1.4'
Sb Sb -0.5866 1.5461 'International Tables Vol C Tables 4.2.6.8 and 6.1.1.4'

loop_
_geom_angle_atom_site_label_1
_geom_angle_atom_site_label_2
_geom_angle_atom_site_label_3
_geom_angle
_geom_angle_site_symmetry_1
_geom_angle_site_symmetry_3
_geom_angle_publ_flag
O2 Sb1 O3 89.75(8) . . ?
O2 Sb1 O1 95.00(9) . . ?
O3 Sb1 O1 93.76(8) . . ?
C1 O1 Sb1 119.94(17) . . ?
C17 O3 Sb1 125.74(17) . . ?
C9 O2 Sb1 128.80(17) . . ?
O1 C1 C6 119.1(3) . . ?
O1 C1 C2 119.1(3) . . ?
C6 C1 C2 121.8(3) . . ?
C3 C2 C1 117.4(3) . . ?
C3 C2 C7 121.3(3) . . ?
C1 C2 C7 121.3(3) . . ?
C4 C3 C2 121.5(4) . . ?
C3 C4 C5 120.3(3) . . ?
C4 C5 C6 121.3(4) . . ?
C5 C6 C1 117.7(4) . . ?
C5 C6 C8 121.6(3) . . ?
C1 C6 C8 120.7(3) . . ?
O2 C9 C14 118.2(3) . . ?
O2 C9 C10 119.6(3) . . ?
C14 C9 C10 122.0(3) . . ?
C11 C10 C9 117.3(3) . . ?
C11 C10 C15 121.0(3) . . ?
C9 C10 C15 121.6(3) . . ?
C12 C11 C10 121.9(3) . . ?
C13 C12 C11 119.2(3) . . ?
C12 C13 C14 121.5(4) . . ?
C9 C14 C13 118.0(3) . . ?
C9 C14 C16 120.1(3) . . ?
C13 C14 C16 121.9(3) . . ?
O3 C17 C18 117.1(3) . . ?
O3 C17 C22 120.1(3) . . ?
C18 C17 C22 122.6(3) . . ?
C19 C18 C17 116.8(3) . . ?
C19 C18 C23 123.1(3) . . ?
C17 C18 C23 120.0(3) . . ?
C20 C19 C18 122.2(4) . . ?
C21 C20 C19 119.3(4) . . ?
C20 C21 C22 121.8(4) . . ?
C21 C22 C17 117.3(3) . . ?
C21 C22 C24 121.5(3) . . ?
C17 C22 C24 121.2(3) . . ?

loop_
_geom_bond_atom_site_label_1
_geom_bond_atom_site_label_2
_geom_bond_distance
_geom_bond_site_symmetry_2
_geom_bond_publ_flag
Sb1 O2 1.967(2) . ?
Sb1 O3 1.968(2) . ?
Sb1 O1 1.976(2) . ?
O1 C1 1.381(3) . ?
O3 C17 1.384(3) . ?
O2 C9 1.376(3) . ?
C1 C6 1.398(5) . ?
C1 C2 1.401(5) . ?
C2 C3 1.399(5) . ?
C2 C7 1.497(5) . ?
C3 C4 1.366(7) . ?
C4 C5 1.367(7) . ?
C5 C6 1.397(5) . ?
C6 C8 1.503(5) . ?
C9 C14 1.393(4) . ?
C9 C10 1.402(4) . ?
C10 C11 1.391(5) . ?
C10 C15 1.499(5) . ?
C11 C12 1.384(6) . ?
C12 C13 1.375(6) . ?
C13 C14 1.395(5) . ?
C14 C16 1.505(5) . ?
C17 C18 1.396(5) . ?
C17 C22 1.400(5) . ?
C18 C19 1.392(5) . ?
C18 C23 1.500(5) . ?
C19 C20 1.378(7) . ?
C20 C21 1.372(7) . ?
C21 C22 1.392(5) . ?
C22 C24 1.509(5) . ?

loop_
_cod_related_entry_id
_cod_related_entry_database
_cod_related_entry_code
1 ChemSpider 30661040
